data_7017345
loop_
_publ_author_name
'Herchel, Radovan'
'Pavelek, Lubom\'ir'
'Tr\'avn\'i\<cek, Zden\<ek'

_publ_section_title
;
 Dinuclear and 1D iron(iii) Schiff base complexes bridged by
 4-salicylideneamino-1,2,4-triazolate: X-ray structures and magnetic
 properties.
;
_journal_issue 44
_journal_name_full 'Dalton transactions (Cambridge, England : 2003)'
_journal_page_first 11896
_journal_page_last 11903
_journal_paper_doi 10.1039/c1dt11127b
_journal_volume 40
_journal_year 2011
_chemical_formula_sum 'C102 H84 Fe4 N24 O15'
_chemical_formula_weight 2109.33
_chemical_name_systematic
;
?
;
_space_group_IT_number 56
_symmetry_cell_setting orthorhombic
_symmetry_space_group_name_Hall '-P 2ab 2ac'
_symmetry_space_group_name_H-M 'P c c n'
_atom_sites_solution_hydrogens geom
_atom_sites_solution_primary direct
_atom_sites_solution_secondary difmap
_audit_creation_method SHELXL-97
_cell_angle_alpha 90.00
_cell_angle_beta 90.00
_cell_angle_gamma 90.00
_cell_formula_units_Z 2
_cell_length_a 28.6227(9)
_cell_length_b 21.7750(7)
_cell_length_c 8.2850(3)
_cell_measurement_reflns_used 11382
_cell_measurement_temperature 100(2)
_cell_measurement_theta_max 33.3910
_cell_measurement_theta_min 2.9811
_cell_volume 5163.7(3)
_computing_structure_refinement 'SHELXL-97 (Sheldrick, 1997)'
_computing_structure_solution 'SHELXS-97 (Sheldrick, 1990)'
_diffrn_ambient_temperature 100(2)
_diffrn_detector_area_resol_mean 8.3611
_diffrn_measured_fraction_theta_full 0.998
_diffrn_measured_fraction_theta_max 0.998
_diffrn_measurement_device_type 'Xcalibur, Sapphire2, large Be window'
_diffrn_measurement_method '\w scans'
_diffrn_radiation_monochromator graphite
_diffrn_radiation_source 'fine-focus sealed tube'
_diffrn_radiation_type MoK\a
_diffrn_radiation_wavelength 0.71073
_diffrn_reflns_av_R_equivalents 0.0554
_diffrn_reflns_av_sigmaI/netI 0.0421
_diffrn_reflns_limit_h_max 34
_diffrn_reflns_limit_h_min -34
_diffrn_reflns_limit_k_max 25
_diffrn_reflns_limit_k_min -25
_diffrn_reflns_limit_l_max 9
_diffrn_reflns_limit_l_min -9
_diffrn_reflns_number 32754
_diffrn_reflns_theta_full 25.00
_diffrn_reflns_theta_max 25.00
_diffrn_reflns_theta_min 2.99
_exptl_absorpt_coefficient_mu 0.625
_exptl_absorpt_correction_T_max 0.9401
_exptl_absorpt_correction_T_min 0.8594
_exptl_absorpt_correction_type multi-scan
_exptl_absorpt_process_details
;
CrysAlis RED, Oxford Diffraction Ltd.,
Version 1.171.33.52 (release 06-11-2009 CrysAlis171 .NET)
(compiled Nov 6 2009,16:24:50)
Empirical absorption correction using spherical harmonics,
implemented in SCALE3 ABSPACK scaling algorithm.
;
_exptl_crystal_colour black
_exptl_crystal_density_diffrn 1.357
_exptl_crystal_density_method 'not measured'
_exptl_crystal_description prism
_exptl_crystal_F_000 2176
_exptl_crystal_size_max 0.25
_exptl_crystal_size_mid 0.20
_exptl_crystal_size_min 0.10
_refine_diff_density_max 0.959
_refine_diff_density_min -0.376
_refine_diff_density_rms 0.099
_refine_ls_extinction_method none
_refine_ls_goodness_of_fit_ref 1.062
_refine_ls_hydrogen_treatment constr
_refine_ls_matrix_type full
_refine_ls_number_parameters 328
_refine_ls_number_reflns 4535
_refine_ls_number_restraints 0
_refine_ls_restrained_S_all 1.062
_refine_ls_R_factor_all 0.0659
_refine_ls_R_factor_gt 0.0479
_refine_ls_shift/su_max 0.000
_refine_ls_shift/su_mean 0.000
_refine_ls_structure_factor_coef Fsqd
_refine_ls_weighting_details 'calc w=1/[\s^2^(Fo^2^)+(0.1087P)^2^+2.9037P] where P=(Fo^2^+2Fc^2^)/3'
_refine_ls_weighting_scheme calc
_refine_ls_wR_factor_gt 0.1611
_refine_ls_wR_factor_ref 0.1686
_reflns_number_gt 3396
_reflns_number_total 4535
_reflns_threshold_expression >2sigma(I)
_cod_data_source_file c1dt11127b.txt
_cod_data_source_block r1
_cod_database_code 7017345

loop_
_symmetry_equiv_pos_as_xyz
'x, y, z'
'-x+1/2, -y+1/2, z'
'-x, y+1/2, -z+1/2'
'x+1/2, -y, -z+1/2'
'-x, -y, -z'
'x-1/2, y-1/2, -z'
'x, -y-1/2, z-1/2'
'-x-1/2, y, z-1/2'

loop_
_atom_site_label
_atom_site_type_symbol
_atom_site_fract_x
_atom_site_fract_y
_atom_site_fract_z
_atom_site_U_iso_or_equiv
_atom_site_adp_type
_atom_site_occupancy
_atom_site_symmetry_multiplicity
_atom_site_calc_flag
_atom_site_refinement_flags
Fe1 Fe 0.533259(18) 0.38316(2) 0.33334(6) 0.01103(19) Uani 1 1 d .
O2 O 0.49033(9) 0.38907(11) 0.5121(3) 0.0150(6) Uani 1 1 d .
O1 O 0.57667(9) 0.45012(11) 0.3651(3) 0.0150(6) Uani 1 1 d .
O3 O 0.57137(8) 0.32173(11) 0.4412(3) 0.0131(6) Uani 1 1 d .
N2 N 0.49127(11) 0.31298(14) 0.2368(4) 0.0142(7) Uani 1 1 d .
N1 N 0.56759(11) 0.36455(14) 0.1143(4) 0.0138(7) Uani 1 1 d .
N3 N 0.48469(11) 0.44598(14) 0.2106(4) 0.0150(7) Uani 1 1 d .
N4 N 0.46910(12) 0.44184(16) 0.0518(4) 0.0227(8) Uani 1 1 d .
N5 N 0.42859(11) 0.51204(14) 0.1808(4) 0.0138(7) Uani 1 1 d .
N6 N 0.39146(11) 0.55291(14) 0.2139(4) 0.0147(7) Uani 1 1 d .
C1 C 0.44854(13) 0.36538(17) 0.5339(5) 0.0154(8) Uani 1 1 d .
C2 C 0.42441(14) 0.37900(18) 0.6773(5) 0.0205(9) Uani 1 1 d .
H2A H 0.4388 0.4045 0.7558 0.025 Uiso 1 1 calc R
C3 C 0.38006(15) 0.3561(2) 0.7067(5) 0.0268(10) Uani 1 1 d .
H3A H 0.3645 0.3661 0.8045 0.032 Uiso 1 1 calc R
C4 C 0.35825(15) 0.3187(2) 0.5948(6) 0.0295(10) Uani 1 1 d .
H4A H 0.3276 0.3038 0.6148 0.035 Uiso 1 1 calc R
C5 C 0.38091(14) 0.3034(2) 0.4547(5) 0.0250(10) Uani 1 1 d .
H5A H 0.3658 0.2776 0.3784 0.030 Uiso 1 1 calc R
C6 C 0.42639(13) 0.32530(17) 0.4220(4) 0.0165(8) Uani 1 1 d .
C7 C 0.44959(13) 0.30018(17) 0.2804(5) 0.0163(8) Uani 1 1 d .
H7A H 0.4324 0.2721 0.2155 0.020 Uiso 1 1 calc R
C8 C 0.51368(14) 0.27951(18) 0.1032(5) 0.0190(8) Uani 1 1 d .
H8A H 0.4896 0.2599 0.0347 0.023 Uiso 1 1 calc R
H8B H 0.5342 0.2469 0.1467 0.023 Uiso 1 1 calc R
C9 C 0.54228(13) 0.32459(18) 0.0031(5) 0.0171(8) Uani 1 1 d .
H9A H 0.5645 0.3021 -0.0666 0.020 Uiso 1 1 calc R
H9B H 0.5214 0.3493 -0.0668 0.020 Uiso 1 1 calc R
C11 C 0.62111(13) 0.45251(17) 0.3195(5) 0.0143(8) Uani 1 1 d .
C12 C 0.65124(14) 0.49357(18) 0.3977(5) 0.0196(9) Uani 1 1 d .
H12A H 0.6393 0.5195 0.4803 0.023 Uiso 1 1 calc R
C13 C 0.69803(15) 0.4971(2) 0.3566(5) 0.0261(10) Uani 1 1 d .
H13A H 0.7178 0.5248 0.4127 0.031 Uiso 1 1 calc R
C14 C 0.71653(15) 0.4605(2) 0.2342(5) 0.0267(10) Uani 1 1 d .
H14A H 0.7487 0.4630 0.2066 0.032 Uiso 1 1 calc R
C15 C 0.68712(14) 0.4205(2) 0.1540(5) 0.0225(9) Uani 1 1 d .
H15A H 0.6995 0.3958 0.0698 0.027 Uiso 1 1 calc R
C16 C 0.63964(13) 0.41539(17) 0.1930(4) 0.0158(8) Uani 1 1 d .
C17 C 0.61150(13) 0.37444(16) 0.0951(5) 0.0150(8) Uani 1 1 d .
H17A H 0.6268 0.3532 0.0099 0.018 Uiso 1 1 calc R
C18 C 0.43522(15) 0.48176(19) 0.0384(5) 0.0230(9) Uani 1 1 d .
H18A H 0.4177 0.4887 -0.0572 0.028 Uiso 1 1 calc R
C19 C 0.45975(13) 0.48756(17) 0.2847(5) 0.0144(8) Uani 1 1 d .
H19A H 0.4630 0.4988 0.3949 0.017 Uiso 1 1 calc R
C20 C 0.61383(12) 0.32029(16) 0.5003(4) 0.0116(8) Uani 1 1 d .
C21 C 0.64661(12) 0.27790(16) 0.4370(5) 0.0139(8) Uani 1 1 d .
H21A H 0.6377 0.2513 0.3515 0.017 Uiso 1 1 calc R
C22 C 0.69145(13) 0.27492(17) 0.4989(5) 0.0167(8) Uani 1 1 d .
H22A H 0.7126 0.2454 0.4570 0.020 Uiso 1 1 calc R
C23 C 0.70627(13) 0.31439(17) 0.6215(5) 0.0166(8) Uani 1 1 d .
H23A H 0.7373 0.3122 0.6618 0.020 Uiso 1 1 calc R
C24 C 0.67511(13) 0.35644(17) 0.6830(4) 0.0140(8) Uani 1 1 d .
H24A H 0.6851 0.3841 0.7646 0.017 Uiso 1 1 calc R
C25 C 0.62869(13) 0.35930(16) 0.6274(4) 0.0127(8) Uani 1 1 d .
C26 C 0.40450(13) 0.59669(16) 0.3102(4) 0.0125(8) Uani 1 1 d .
H26A H 0.4380 0.6020 0.3413 0.050 Uiso 1 1 d .
O4 O 0.8215(6) 0.5750(9) 0.369(2) 0.156(6) Uiso 0.50 1 d P
C27 C 0.7870(6) 0.6267(8) 0.386(2) 0.090(5) Uiso 0.50 1 d P
O5 O 0.7581(6) 0.6833(8) 0.6439(19) 0.058(4) Uiso 0.25 1 d P

loop_
_atom_site_aniso_label
_atom_site_aniso_U_11
_atom_site_aniso_U_22
_atom_site_aniso_U_33
_atom_site_aniso_U_23
_atom_site_aniso_U_13
_atom_site_aniso_U_12
Fe1 0.0122(3) 0.0096(3) 0.0113(3) -0.0007(2) -0.0005(2) 0.0023(2)
O2 0.0121(14) 0.0188(14) 0.0140(13) -0.0026(11) 0.0004(11) 0.0022(10)
O1 0.0147(14) 0.0127(13) 0.0175(14) 0.0000(11) 0.0000(11) 0.0004(10)
O3 0.0120(14) 0.0107(13) 0.0167(13) 0.0010(11) -0.0015(10) 0.0014(10)
N2 0.0158(17) 0.0131(16) 0.0138(16) -0.0016(13) 0.0004(13) 0.0021(12)
N1 0.0180(18) 0.0108(15) 0.0124(15) 0.0011(13) 0.0003(13) 0.0015(12)
N3 0.0188(17) 0.0122(16) 0.0140(16) -0.0009(13) -0.0013(13) 0.0029(13)
N4 0.032(2) 0.0239(19) 0.0119(17) -0.0027(14) -0.0052(15) 0.0138(15)
N5 0.0147(17) 0.0125(16) 0.0141(16) -0.0014(13) -0.0021(13) 0.0069(12)
N6 0.0159(17) 0.0120(16) 0.0161(17) -0.0024(13) -0.0009(13) 0.0052(12)
C1 0.0137(19) 0.0157(19) 0.017(2) 0.0035(16) -0.0007(16) 0.0071(15)
C2 0.024(2) 0.019(2) 0.018(2) -0.0004(17) 0.0026(17) 0.0049(16)
C3 0.025(2) 0.029(2) 0.026(2) 0.0009(19) 0.0116(19) 0.0076(19)
C4 0.017(2) 0.036(3) 0.036(3) 0.003(2) 0.0093(19) 0.0006(18)
C5 0.017(2) 0.030(2) 0.028(2) 0.0000(19) -0.0006(18) 0.0005(17)
C6 0.014(2) 0.020(2) 0.016(2) 0.0014(16) -0.0007(16) 0.0025(15)
C7 0.016(2) 0.017(2) 0.016(2) -0.0024(16) -0.0031(16) -0.0005(15)
C8 0.022(2) 0.017(2) 0.018(2) -0.0068(17) 0.0034(17) 0.0001(16)
C9 0.021(2) 0.017(2) 0.0128(19) -0.0022(16) -0.0018(16) 0.0022(15)
C11 0.016(2) 0.0124(19) 0.0144(19) 0.0072(15) -0.0033(15) 0.0023(15)
C12 0.022(2) 0.016(2) 0.021(2) 0.0023(17) -0.0015(17) -0.0007(15)
C13 0.023(2) 0.026(2) 0.030(2) 0.0018(19) -0.0049(19) -0.0048(18)
C14 0.015(2) 0.034(3) 0.031(2) 0.006(2) 0.0014(19) -0.0019(18)
C15 0.019(2) 0.026(2) 0.023(2) 0.0052(18) 0.0018(17) 0.0043(17)
C16 0.017(2) 0.015(2) 0.0151(19) 0.0066(16) -0.0013(16) 0.0046(15)
C17 0.019(2) 0.0123(19) 0.014(2) 0.0032(15) 0.0028(16) 0.0059(14)
C18 0.032(2) 0.022(2) 0.015(2) -0.0055(17) -0.0073(18) 0.0114(18)
C19 0.016(2) 0.0140(19) 0.0126(19) -0.0023(15) -0.0029(15) 0.0025(15)
C20 0.0105(18) 0.0088(17) 0.0156(19) 0.0041(14) 0.0015(15) 0.0005(13)
C21 0.0137(19) 0.0103(18) 0.018(2) -0.0003(15) 0.0030(15) 0.0001(14)
C22 0.0143(19) 0.0128(19) 0.023(2) -0.0002(16) 0.0031(16) 0.0042(14)
C23 0.0121(19) 0.017(2) 0.020(2) 0.0027(16) -0.0004(16) 0.0012(15)
C24 0.016(2) 0.0123(18) 0.0133(18) 0.0016(15) -0.0023(15) -0.0007(15)
C25 0.0151(19) 0.0104(18) 0.0124(19) 0.0043(15) 0.0035(15) 0.0014(14)
C26 0.016(2) 0.0107(18) 0.0110(18) 0.0050(15) 0.0007(15) 0.0016(15)

loop_
_atom_type_symbol
_atom_type_description
_atom_type_scat_dispersion_real
_atom_type_scat_dispersion_imag
_atom_type_scat_source
C C 0.0033 0.0016 'International Tables Vol C Tables 4.2.6.8 and 6.1.1.4'
H H 0.0000 0.0000 'International Tables Vol C Tables 4.2.6.8 and 6.1.1.4'
N N 0.0061 0.0033 'International Tables Vol C Tables 4.2.6.8 and 6.1.1.4'
O O 0.0106 0.0060 'International Tables Vol C Tables 4.2.6.8 and 6.1.1.4'
Fe Fe 0.3463 0.8444 'International Tables Vol C Tables 4.2.6.8 and 6.1.1.4'

loop_
_geom_angle_atom_site_label_1
_geom_angle_atom_site_label_2
_geom_angle_atom_site_label_3
_geom_angle
_geom_angle_site_symmetry_1
_geom_angle_site_symmetry_3
O2 Fe1 O1 104.74(11) . .
O2 Fe1 O3 92.89(11) . .
O1 Fe1 O3 95.49(11) . .
O2 Fe1 N2 88.64(11) . .
O1 Fe1 N2 165.31(12) . .
O3 Fe1 N2 89.74(11) . .
O2 Fe1 N1 166.68(12) . .
O1 Fe1 N1 87.86(11) . .
O3 Fe1 N1 90.11(11) . .
N2 Fe1 N1 78.39(12) . .
O2 Fe1 N3 84.89(11) . .
O1 Fe1 N3 90.01(11) . .
O3 Fe1 N3 174.43(11) . .
N2 Fe1 N3 85.11(12) . .
N1 Fe1 N3 90.92(12) . .
C1 O2 Fe1 131.2(2) . .
C11 O1 Fe1 127.3(2) . .
C20 O3 Fe1 135.1(2) . .
C7 N2 C8 120.8(3) . .
C7 N2 Fe1 125.8(3) . .
C8 N2 Fe1 113.4(2) . .
C17 N1 C9 120.5(3) . .
C17 N1 Fe1 122.1(3) . .
C9 N1 Fe1 115.3(2) . .
C19 N3 N4 108.3(3) . .
C19 N3 Fe1 124.0(2) . .
N4 N3 Fe1 126.8(2) . .
C18 N4 N3 106.0(3) . .
C19 N5 C18 105.6(3) . .
C19 N5 N6 128.5(3) . .
C18 N5 N6 125.2(3) . .
C26 N6 N5 111.4(3) . .
O2 C1 C2 118.7(4) . .
O2 C1 C6 123.8(3) . .
C2 C1 C6 117.5(4) . .
C3 C2 C1 121.5(4) . .
C3 C2 H2A 119.3 . .
C1 C2 H2A 119.3 . .
C4 C3 C2 120.5(4) . .
C4 C3 H3A 119.7 . .
C2 C3 H3A 119.7 . .
C5 C4 C3 119.9(4) . .
C5 C4 H4A 120.1 . .
C3 C4 H4A 120.1 . .
C4 C5 C6 121.0(4) . .
C4 C5 H5A 119.5 . .
C6 C5 H5A 119.5 . .
C5 C6 C1 119.6(4) . .
C5 C6 C7 116.6(3) . .
C1 C6 C7 123.6(3) . .
N2 C7 C6 124.9(4) . .
N2 C7 H7A 117.5 . .
C6 C7 H7A 117.5 . .
N2 C8 C9 108.9(3) . .
N2 C8 H8A 109.9 . .
C9 C8 H8A 109.9 . .
N2 C8 H8B 109.9 . .
C9 C8 H8B 109.9 . .
H8A C8 H8B 108.3 . .
N1 C9 C8 107.9(3) . .
N1 C9 H9A 110.1 . .
C8 C9 H9A 110.1 . .
N1 C9 H9B 110.1 . .
C8 C9 H9B 110.1 . .
H9A C9 H9B 108.4 . .
O1 C11 C12 118.9(3) . .
O1 C11 C16 122.9(3) . .
C12 C11 C16 118.2(3) . .
C13 C12 C11 121.2(4) . .
C13 C12 H12A 119.4 . .
C11 C12 H12A 119.4 . .
C12 C13 C14 121.0(4) . .
C12 C13 H13A 119.5 . .
C14 C13 H13A 119.5 . .
C15 C14 C13 118.6(4) . .
C15 C14 H14A 120.7 . .
C13 C14 H14A 120.7 . .
C14 C15 C16 122.0(4) . .
C14 C15 H15A 119.0 . .
C16 C15 H15A 119.0 . .
C15 C16 C11 119.0(4) . .
C15 C16 C17 117.3(4) . .
C11 C16 C17 123.6(3) . .
N1 C17 C16 125.3(3) . .
N1 C17 H17A 117.4 . .
C16 C17 H17A 117.4 . .
N4 C18 N5 110.5(3) . .
N4 C18 H18A 124.7 . .
N5 C18 H18A 124.7 . .
N3 C19 N5 109.6(3) . .
N3 C19 H19A 125.2 . .
N5 C19 H19A 125.2 . .
O3 C20 C21 119.4(3) . .
O3 C20 C25 122.8(3) . .
C21 C20 C25 117.8(3) . .
C22 C21 C20 120.5(3) . .
C22 C21 H21A 119.7 . .
C20 C21 H21A 119.7 . .
C21 C22 C23 121.5(3) . .
C21 C22 H22A 119.3 . .
C23 C22 H22A 119.3 . .
C24 C23 C22 118.8(4) . .
C24 C23 H23A 120.6 . .
C22 C23 H23A 120.6 . .
C23 C24 C25 121.3(3) . .
C23 C24 H24A 119.3 . .
C25 C24 H24A 119.3 . .
C24 C25 C20 120.0(3) . .
C24 C25 C26 122.2(3) . 5_666
C20 C25 C26 117.8(3) . 5_666
N6 C26 C25 121.2(3) . 5_666
N6 C26 H26A 121.3 . .
C25 C26 H26A 117.5 5_666 .

loop_
_geom_bond_atom_site_label_1
_geom_bond_atom_site_label_2
_geom_bond_distance
_geom_bond_site_symmetry_2
Fe1 O2 1.928(3) .
Fe1 O1 1.934(3) .
Fe1 O3 1.944(2) .
Fe1 N2 2.102(3) .
Fe1 N1 2.103(3) .
Fe1 N3 2.200(3) .
O2 C1 1.315(5) .
O1 C11 1.328(4) .
O3 C20 1.311(4) .
N2 C7 1.277(5) .
N2 C8 1.472(5) .
N1 C17 1.285(5) .
N1 C9 1.460(5) .
N3 C19 1.306(5) .
N3 N4 1.392(4) .
N4 C18 1.307(5) .
N5 C19 1.349(5) .
N5 C18 1.365(5) .
N5 N6 1.413(4) .
N6 C26 1.298(5) .
C1 C2 1.406(6) .
C1 C6 1.422(5) .
C2 C3 1.386(6) .
C2 H2A 0.9500 .
C3 C4 1.382(6) .
C3 H3A 0.9500 .
C4 C5 1.371(6) .
C4 H4A 0.9500 .
C5 C6 1.413(5) .
C5 H5A 0.9500 .
C6 C7 1.455(5) .
C7 H7A 0.9500 .
C8 C9 1.524(5) .
C8 H8A 0.9900 .
C8 H8B 0.9900 .
C9 H9A 0.9900 .
C9 H9B 0.9900 .
C11 C12 1.401(5) .
C11 C16 1.426(5) .
C12 C13 1.384(6) .
C12 H12A 0.9500 .
C13 C14 1.394(6) .
C13 H13A 0.9500 .
C14 C15 1.381(6) .
C14 H14A 0.9500 .
C15 C16 1.401(5) .
C15 H15A 0.9500 .
C16 C17 1.450(5) .
C17 H17A 0.9500 .
C18 H18A 0.9500 .
C19 H19A 0.9500 .
C20 C21 1.416(5) .
C20 C25 1.418(5) .
C21 C22 1.383(5) .
C21 H21A 0.9500 .
C22 C23 1.397(5) .
C22 H22A 0.9500 .
C23 C24 1.376(5) .
C23 H23A 0.9500 .
C24 C25 1.408(5) .
C24 H24A 0.9500 .
C25 C26 1.445(5) 5_666
C26 C25 1.445(5) 5_666
C26 H26A 0.9995 .
O4 C27 1.50(2) .
